data_4037950
loop_
_publ_author_name
'Kramer, Philipp'
'Ha Aczkiewicz, Miro'
'Sun, Yu'
'Kelm, Harald'
'Manolikakes, Georg'

_publ_section_title
;
 Iron(III)-Mediated Oxy-Sulfonylation of Enamides with Sodium and Lithium
 Sulfinates.
;
_journal_name_full 'The Journal of organic chemistry'
_journal_paper_doi 10.1021/acs.joc.9b03299
_journal_year 2020
_chemical_formula_moiety 'C26 H29 N O6 S'
_chemical_formula_sum 'C26 H29 N O6 S'
_chemical_formula_weight 483.56
_space_group_crystal_system monoclinic
_space_group_IT_number 14
_space_group_name_Hall '-P 2yn'
_space_group_name_H-M_alt 'P 1 21/n 1'
_atom_sites_solution_hydrogens geom
_audit_creation_method SHELXL-2014/7
_audit_update_record
;
2019-11-21 deposited with the CCDC.	2019-11-26 downloaded from the CCDC.
;
_cell_angle_alpha 90
_cell_angle_beta 94.481(2)
_cell_angle_gamma 90
_cell_formula_units_Z 4
_cell_length_a 9.3967(2)
_cell_length_b 14.1104(2)
_cell_length_c 18.2896(4)
_cell_measurement_reflns_used 5407
_cell_measurement_temperature 150(2)
_cell_measurement_theta_max 62.7420
_cell_measurement_theta_min 3.9300
_cell_volume 2417.63(8)
_computing_cell_refinement 'CrysAlisPro 1.171.38.41 (Rigaku OD, 2015)'
_computing_data_collection 'CrysAlisPro 1.171.38.41 (Rigaku OD, 2015)'
_computing_data_reduction 'CrysAlisPro 1.171.38.41 (Rigaku OD, 2015)'
_computing_structure_refinement 'SHELXL-2014/7 (Sheldrick, 2014)'
_computing_structure_solution 'SHELXS-2014/7 (Sheldrick, 2014)'
_diffrn_ambient_temperature 150(2)
_diffrn_detector_area_resol_mean 16.1399
_diffrn_measured_fraction_theta_full 0.997
_diffrn_measured_fraction_theta_max 0.997
_diffrn_measurement_device_type 'Xcalibur, Sapphire3, Gemini ultra'
_diffrn_measurement_method '\w scans'
_diffrn_radiation_type CuK\a
_diffrn_radiation_wavelength 1.54184
_diffrn_reflns_av_R_equivalents 0.0243
_diffrn_reflns_av_unetI/netI 0.0290
_diffrn_reflns_Laue_measured_fraction_full 0.997
_diffrn_reflns_Laue_measured_fraction_max 0.997
_diffrn_reflns_limit_h_max 10
_diffrn_reflns_limit_h_min -10
_diffrn_reflns_limit_k_max 13
_diffrn_reflns_limit_k_min -16
_diffrn_reflns_limit_l_max 21
_diffrn_reflns_limit_l_min -20
_diffrn_reflns_number 10792
_diffrn_reflns_point_group_measured_fraction_full 0.997
_diffrn_reflns_point_group_measured_fraction_max 0.997
_diffrn_reflns_theta_full 62.727
_diffrn_reflns_theta_max 62.727
_diffrn_reflns_theta_min 3.961
_diffrn_source 'fine-focus sealed X-ray tube'
_exptl_absorpt_coefficient_mu 1.543
_exptl_absorpt_correction_T_max 0.911
_exptl_absorpt_correction_T_min 0.736
_exptl_absorpt_correction_type analytical
_exptl_absorpt_process_details
;
CrysAlisPro 1.171.38.41 (Rigaku Oxford Diffraction, 2015)
Analytical numeric absorption correction using a multifaceted crystal
  model based on expressions derived by R.C. Clark & J.S. Reid.
(Clark, R. C. & Reid, J. S. (1995). Acta Cryst. A51, 887-897)
Empirical absorption correction using spherical harmonics,
 implemented in SCALE3 ABSPACK scaling algorithm.
;
_exptl_crystal_colour colourless
_exptl_crystal_density_diffrn 1.329
_exptl_crystal_description 'indifferent fragment'
_exptl_crystal_F_000 1024
_exptl_crystal_size_max 0.230
_exptl_crystal_size_mid 0.180
_exptl_crystal_size_min 0.060
_refine_diff_density_max 0.319
_refine_diff_density_min -0.391
_refine_diff_density_rms 0.045
_refine_ls_extinction_method none
_refine_ls_goodness_of_fit_ref 1.061
_refine_ls_hydrogen_treatment constr
_refine_ls_matrix_type full
_refine_ls_number_parameters 312
_refine_ls_number_reflns 3871
_refine_ls_number_restraints 0
_refine_ls_restrained_S_all 1.061
_refine_ls_R_factor_all 0.0373
_refine_ls_R_factor_gt 0.0339
_refine_ls_shift/su_max 0.001
_refine_ls_shift/su_mean 0.000
_refine_ls_structure_factor_coef Fsqd
_refine_ls_weighting_details 'w=1/[\s^2^(Fo^2^)+(0.0563P)^2^+0.5181P] where P=(Fo^2^+2Fc^2^)/3'
_refine_ls_weighting_scheme calc
_refine_ls_wR_factor_gt 0.0923
_refine_ls_wR_factor_ref 0.0940
_reflns_Friedel_coverage 0.000
_reflns_number_gt 3461
_reflns_number_total 3871
_reflns_threshold_expression 'I > 2\s(I)'
_cod_data_source_file jo9b03299_si_004.cif
_cod_data_source_block shelx
_cod_original_sg_symbol_H-M 'P 21/n'
_cod_database_code 4037950
_shelx_shelxl_version_number 2014/7
_shelx_space_group_comment
;
The symmetry employed for this shelxl refinement is uniquely defined
by the following loop, which should always be used as a source of
symmetry information in preference to the above space-group names.
They are only intended as comments.
;
_shelx_estimated_absorpt_t_min 0.718
_shelx_estimated_absorpt_t_max 0.913

loop_
_space_group_symop_operation_xyz
'x, y, z'
'-x+1/2, y+1/2, -z+1/2'
'-x, -y, -z'
'x-1/2, -y-1/2, z-1/2'

loop_
_atom_site_label
_atom_site_type_symbol
_atom_site_fract_x
_atom_site_fract_y
_atom_site_fract_z
_atom_site_U_iso_or_equiv
_atom_site_adp_type
_atom_site_occupancy
_atom_site_site_symmetry_order
_atom_site_calc_flag
_atom_site_refinement_flags_posn
_atom_site_refinement_flags_adp
_atom_site_refinement_flags_occupancy
_atom_site_disorder_assembly
_atom_site_disorder_group
C11 C -0.34784(17) 0.08242(11) 0.80737(8) 0.0253(3) Uani 1 1 d . . . . .
C12 C -0.46794(19) 0.10066(12) 0.76036(9) 0.0347(4) Uani 1 1 d . . . . .
H12 H -0.5132 0.1608 0.7613 0.042 Uiso 1 1 calc R U . . .
C13 C -0.5221(2) 0.03147(15) 0.71205(10) 0.0457(5) Uani 1 1 d . . . . .
H13 H -0.6059 0.0435 0.6810 0.055 Uiso 1 1 calc R U . . .
C14 C -0.4534(2) -0.05524(14) 0.70920(10) 0.0469(5) Uani 1 1 d . . . . .
H14 H -0.4885 -0.1019 0.6749 0.056 Uiso 1 1 calc R U . . .
C15 C -0.3346(2) -0.07406(12) 0.75590(10) 0.0397(4) Uani 1 1 d . . . . .
H15 H -0.2884 -0.1338 0.7540 0.048 Uiso 1 1 calc R U . . .
C16 C -0.28227(18) -0.00608(11) 0.80564(9) 0.0303(4) Uani 1 1 d . . . . .
H16 H -0.2017 -0.0198 0.8386 0.036 Uiso 1 1 calc R U . . .
O1 O -0.29137(14) 0.24454(8) 0.83038(6) 0.0367(3) Uani 1 1 d . . . . .
C1 C -0.28379(16) 0.16222(10) 0.85289(8) 0.0237(3) Uani 1 1 d . . . . .
N1 N -0.21554(13) 0.13887(8) 0.91739(7) 0.0225(3) Uani 1 1 d . . . . .
H1 H -0.2137 0.0792 0.9314 0.027 Uiso 1 1 calc R U . . .
C2 C -0.14434(16) 0.21002(10) 0.96483(8) 0.0221(3) Uani 1 1 d . . . . .
H2 H -0.1031 0.2588 0.9329 0.027 Uiso 1 1 calc R U . . .
C21 C -0.24793(15) 0.25979(10) 1.01199(8) 0.0229(3) Uani 1 1 d . . . . .
C22 C -0.33772(16) 0.20862(11) 1.05466(8) 0.0238(3) Uani 1 1 d . . . . .
C23 C -0.43539(16) 0.25306(11) 1.09725(8) 0.0268(3) Uani 1 1 d . . . . .
H23 H -0.4966 0.2171 1.1255 0.032 Uiso 1 1 calc R U . . .
C24 C -0.44013(17) 0.35118(12) 1.09687(8) 0.0290(4) Uani 1 1 d . . . . .
C25 C -0.35140(17) 0.40480(11) 1.05636(9) 0.0294(4) Uani 1 1 d . . . . .
H25 H -0.3561 0.4720 1.0572 0.035 Uiso 1 1 calc R U . . .
C26 C -0.25553(16) 0.35905(11) 1.01453(8) 0.0249(3) Uani 1 1 d . . . . .
O4 O -0.32257(12) 0.11270(7) 1.05250(6) 0.0301(3) Uani 1 1 d . . . . .
C27 C -0.41723(18) 0.05514(12) 1.09121(9) 0.0331(4) Uani 1 1 d . . . . .
H27A H -0.4012 0.0674 1.1440 0.050 Uiso 1 1 calc R U . . .
H27B H -0.3990 -0.0119 1.0815 0.050 Uiso 1 1 calc R U . . .
H27C H -0.5163 0.0705 1.0747 0.050 Uiso 1 1 calc R U . . .
O5 O -0.53100(13) 0.40250(9) 1.13620(7) 0.0414(3) Uani 1 1 d . . . . .
C28 C -0.6339(2) 0.35235(15) 1.17407(10) 0.0425(4) Uani 1 1 d . . . . .
H28A H -0.6896 0.3109 1.1396 0.064 Uiso 1 1 calc R U . . .
H28B H -0.6979 0.3976 1.1956 0.064 Uiso 1 1 calc R U . . .
H28C H -0.5853 0.3140 1.2131 0.064 Uiso 1 1 calc R U . . .
O6 O -0.16162(12) 0.40622(7) 0.97443(6) 0.0308(3) Uani 1 1 d . . . . .
C29 C -0.1758(2) 0.50692(11) 0.96970(11) 0.0410(4) Uani 1 1 d . . . . .
H29A H -0.2725 0.5231 0.9496 0.061 Uiso 1 1 calc R U . . .
H29B H -0.1062 0.5321 0.9376 0.061 Uiso 1 1 calc R U . . .
H29C H -0.1586 0.5346 1.0187 0.061 Uiso 1 1 calc R U . . .
C3 C -0.02054(16) 0.16636(10) 1.01422(8) 0.0236(3) Uani 1 1 d . . . . .
H3 H -0.0634 0.1157 1.0438 0.028 Uiso 1 1 calc R U . . .
C4 C 0.04898(18) 0.23693(12) 1.06873(9) 0.0331(4) Uani 1 1 d . . . . .
H4A H 0.0863 0.2906 1.0421 0.050 Uiso 1 1 calc R U . . .
H4B H 0.1274 0.2060 1.0981 0.050 Uiso 1 1 calc R U . . .
H4C H -0.0220 0.2597 1.1011 0.050 Uiso 1 1 calc R U . . .
O2 O 0.04964(12) 0.04062(7) 0.91526(6) 0.0303(3) Uani 1 1 d . . . . .
O3 O 0.22349(12) 0.07793(8) 1.01996(6) 0.0327(3) Uani 1 1 d . . . . .
S1 S 0.11545(4) 0.10982(2) 0.96489(2) 0.02463(13) Uani 1 1 d . . . . .
C31 C 0.19469(16) 0.19612(10) 0.91071(9) 0.0252(3) Uani 1 1 d . . . . .
C32 C 0.31104(18) 0.24820(12) 0.93978(9) 0.0318(4) Uani 1 1 d . . . . .
H32 H 0.3439 0.2416 0.9900 0.038 Uiso 1 1 calc R U . . .
C33 C 0.37870(18) 0.30991(12) 0.89490(10) 0.0347(4) Uani 1 1 d . . . . .
H33 H 0.4580 0.3458 0.9148 0.042 Uiso 1 1 calc R U . . .
C34 C 0.33281(18) 0.32035(11) 0.82133(9) 0.0317(4) Uani 1 1 d . . . . .
C35 C 0.2168(2) 0.26719(13) 0.79371(10) 0.0375(4) Uani 1 1 d . . . . .
H35 H 0.1838 0.2735 0.7435 0.045 Uiso 1 1 calc R U . . .
C36 C 0.14756(18) 0.20477(12) 0.83782(9) 0.0335(4) Uani 1 1 d . . . . .
H36 H 0.0686 0.1685 0.8179 0.040 Uiso 1 1 calc R U . . .
C37 C 0.4103(2) 0.38558(13) 0.77258(11) 0.0459(5) Uani 1 1 d . . . . .
H37A H 0.4023 0.4510 0.7897 0.069 Uiso 1 1 calc R U . . .
H37B H 0.3677 0.3806 0.7221 0.069 Uiso 1 1 calc R U . . .
H37C H 0.5112 0.3675 0.7742 0.069 Uiso 1 1 calc R U . . .

loop_
_atom_site_aniso_label
_atom_site_aniso_U_11
_atom_site_aniso_U_22
_atom_site_aniso_U_33
_atom_site_aniso_U_23
_atom_site_aniso_U_13
_atom_site_aniso_U_12
C11 0.0284(8) 0.0253(8) 0.0235(7) 0.0008(6) 0.0095(6) -0.0039(6)
C12 0.0359(10) 0.0371(9) 0.0313(9) -0.0003(7) 0.0037(7) -0.0012(7)
C13 0.0464(11) 0.0554(12) 0.0346(10) -0.0040(9) -0.0015(8) -0.0123(9)
C14 0.0638(13) 0.0437(11) 0.0346(10) -0.0118(8) 0.0132(9) -0.0226(10)
C15 0.0570(12) 0.0260(9) 0.0387(10) -0.0054(7) 0.0203(9) -0.0089(8)
C16 0.0377(9) 0.0242(8) 0.0306(8) 0.0013(6) 0.0126(7) -0.0024(7)
O1 0.0506(7) 0.0207(6) 0.0377(6) 0.0076(5) -0.0041(5) -0.0031(5)
C1 0.0232(8) 0.0214(8) 0.0275(8) 0.0016(6) 0.0090(6) 0.0012(6)
N1 0.0260(7) 0.0148(6) 0.0271(6) 0.0016(5) 0.0045(5) 0.0009(5)
C2 0.0233(8) 0.0159(7) 0.0277(7) 0.0012(6) 0.0057(6) -0.0006(6)
C21 0.0215(7) 0.0207(7) 0.0265(7) -0.0011(6) 0.0026(6) 0.0019(6)
C22 0.0224(8) 0.0227(7) 0.0262(7) 0.0004(6) 0.0016(6) 0.0021(6)
C23 0.0243(8) 0.0316(8) 0.0248(7) -0.0018(6) 0.0036(6) 0.0002(6)
C24 0.0244(8) 0.0332(9) 0.0293(8) -0.0099(7) 0.0014(6) 0.0038(6)
C25 0.0294(9) 0.0216(8) 0.0369(9) -0.0066(6) 0.0012(7) 0.0031(6)
C26 0.0227(8) 0.0227(8) 0.0290(8) -0.0013(6) 0.0014(6) -0.0004(6)
O4 0.0313(6) 0.0204(5) 0.0407(6) 0.0053(4) 0.0161(5) 0.0012(4)
C27 0.0334(9) 0.0274(8) 0.0402(9) 0.0053(7) 0.0146(7) -0.0028(7)
O5 0.0364(7) 0.0386(7) 0.0515(7) -0.0169(6) 0.0183(6) 0.0031(5)
C28 0.0347(10) 0.0560(12) 0.0385(9) -0.0118(8) 0.0143(8) 0.0041(8)
O6 0.0329(6) 0.0152(5) 0.0457(7) 0.0006(4) 0.0117(5) -0.0003(4)
C29 0.0447(11) 0.0186(8) 0.0611(12) 0.0046(8) 0.0141(9) 0.0024(7)
C3 0.0228(8) 0.0200(7) 0.0286(8) 0.0019(6) 0.0053(6) 0.0004(6)
C4 0.0320(9) 0.0290(8) 0.0376(9) -0.0032(7) -0.0012(7) 0.0020(7)
O2 0.0283(6) 0.0200(5) 0.0436(7) -0.0025(5) 0.0084(5) 0.0014(4)
O3 0.0267(6) 0.0313(6) 0.0403(6) 0.0110(5) 0.0043(5) 0.0077(5)
S1 0.0217(2) 0.0192(2) 0.0335(2) 0.00338(14) 0.00504(15) 0.00249(13)
C31 0.0216(8) 0.0216(7) 0.0328(8) 0.0024(6) 0.0047(6) 0.0025(6)
C32 0.0300(9) 0.0356(9) 0.0295(8) 0.0002(7) 0.0000(7) -0.0047(7)
C33 0.0287(9) 0.0327(9) 0.0428(10) -0.0025(7) 0.0037(7) -0.0103(7)
C34 0.0321(9) 0.0250(8) 0.0393(9) 0.0026(7) 0.0105(7) 0.0021(7)
C35 0.0387(10) 0.0409(10) 0.0324(9) 0.0073(7) -0.0012(7) -0.0018(8)
C36 0.0299(9) 0.0328(9) 0.0368(9) 0.0044(7) -0.0030(7) -0.0058(7)
C37 0.0493(12) 0.0386(10) 0.0518(11) 0.0104(8) 0.0158(9) -0.0063(8)

loop_
_atom_type_symbol
_atom_type_description
_atom_type_scat_dispersion_real
_atom_type_scat_dispersion_imag
_atom_type_scat_source
C C 0.0181 0.0091 'International Tables Vol C Tables 4.2.6.8 and 6.1.1.4'
H H 0.0000 0.0000 'International Tables Vol C Tables 4.2.6.8 and 6.1.1.4'
N N 0.0311 0.0180 'International Tables Vol C Tables 4.2.6.8 and 6.1.1.4'
O O 0.0492 0.0322 'International Tables Vol C Tables 4.2.6.8 and 6.1.1.4'
S S 0.3331 0.5567 'International Tables Vol C Tables 4.2.6.8 and 6.1.1.4'

loop_
_geom_angle_atom_site_label_1
_geom_angle_atom_site_label_2
_geom_angle_atom_site_label_3
_geom_angle
_geom_angle_site_symmetry_1
_geom_angle_site_symmetry_3
_geom_angle_publ_flag
C12 C11 C16 119.43(15) . . ?
C12 C11 C1 118.46(14) . . ?
C16 C11 C1 121.79(15) . . ?
C13 C12 C11 120.27(17) . . ?
C13 C12 H12 119.9 . . ?
C11 C12 H12 119.9 . . ?
C14 C13 C12 119.80(19) . . ?
C14 C13 H13 120.1 . . ?
C12 C13 H13 120.1 . . ?
C15 C14 C13 120.25(17) . . ?
C15 C14 H14 119.9 . . ?
C13 C14 H14 119.9 . . ?
C14 C15 C16 120.17(17) . . ?
C14 C15 H15 119.9 . . ?
C16 C15 H15 119.9 . . ?
C15 C16 C11 120.02(17) . . ?
C15 C16 H16 120.0 . . ?
C11 C16 H16 120.0 . . ?
O1 C1 N1 122.51(14) . . ?
O1 C1 C11 120.82(14) . . ?
N1 C1 C11 116.65(13) . . ?
C1 N1 C2 121.45(12) . . ?
C1 N1 H1 119.3 . . ?
C2 N1 H1 119.3 . . ?
N1 C2 C21 111.81(12) . . ?
N1 C2 C3 111.33(11) . . ?
C21 C2 C3 109.79(12) . . ?
N1 C2 H2 107.9 . . ?
C21 C2 H2 107.9 . . ?
C3 C2 H2 107.9 . . ?
C22 C21 C26 117.61(13) . . ?
C22 C21 C2 121.34(13) . . ?
C26 C21 C2 121.05(13) . . ?
O4 C22 C21 115.40(13) . . ?
O4 C22 C23 122.46(13) . . ?
C21 C22 C23 122.13(14) . . ?
C24 C23 C22 117.90(14) . . ?
C24 C23 H23 121.1 . . ?
C22 C23 H23 121.1 . . ?
O5 C24 C25 114.82(14) . . ?
O5 C24 C23 123.25(15) . . ?
C25 C24 C23 121.93(14) . . ?
C24 C25 C26 119.07(14) . . ?
C24 C25 H25 120.5 . . ?
C26 C25 H25 120.5 . . ?
O6 C26 C25 123.03(14) . . ?
O6 C26 C21 115.62(13) . . ?
C25 C26 C21 121.34(14) . . ?
C22 O4 C27 118.62(12) . . ?
O4 C27 H27A 109.5 . . ?
O4 C27 H27B 109.5 . . ?
H27A C27 H27B 109.5 . . ?
O4 C27 H27C 109.5 . . ?
H27A C27 H27C 109.5 . . ?
H27B C27 H27C 109.5 . . ?
C24 O5 C28 118.01(14) . . ?
O5 C28 H28A 109.5 . . ?
O5 C28 H28B 109.5 . . ?
H28A C28 H28B 109.5 . . ?
O5 C28 H28C 109.5 . . ?
H28A C28 H28C 109.5 . . ?
H28B C28 H28C 109.5 . . ?
C26 O6 C29 117.15(12) . . ?
O6 C29 H29A 109.5 . . ?
O6 C29 H29B 109.5 . . ?
H29A C29 H29B 109.5 . . ?
O6 C29 H29C 109.5 . . ?
H29A C29 H29C 109.5 . . ?
H29B C29 H29C 109.5 . . ?
C4 C3 C2 112.82(12) . . ?
C4 C3 S1 109.41(11) . . ?
C2 C3 S1 114.45(10) . . ?
C4 C3 H3 106.5 . . ?
C2 C3 H3 106.5 . . ?
S1 C3 H3 106.5 . . ?
C3 C4 H4A 109.5 . . ?
C3 C4 H4B 109.5 . . ?
H4A C4 H4B 109.5 . . ?
C3 C4 H4C 109.5 . . ?
H4A C4 H4C 109.5 . . ?
H4B C4 H4C 109.5 . . ?
O2 S1 O3 118.17(7) . . ?
O2 S1 C31 107.00(7) . . ?
O3 S1 C31 107.52(7) . . ?
O2 S1 C3 109.19(7) . . ?
O3 S1 C3 105.98(7) . . ?
C31 S1 C3 108.70(7) . . ?
C36 C31 C32 120.53(14) . . ?
C36 C31 S1 119.04(12) . . ?
C32 C31 S1 120.18(12) . . ?
C33 C32 C31 119.35(15) . . ?
C33 C32 H32 120.3 . . ?
C31 C32 H32 120.3 . . ?
C32 C33 C34 121.26(15) . . ?
C32 C33 H33 119.4 . . ?
C34 C33 H33 119.4 . . ?
C35 C34 C33 118.15(15) . . ?
C35 C34 C37 121.15(16) . . ?
C33 C34 C37 120.67(16) . . ?
C34 C35 C36 121.46(16) . . ?
C34 C35 H35 119.3 . . ?
C36 C35 H35 119.3 . . ?
C31 C36 C35 119.24(16) . . ?
C31 C36 H36 120.4 . . ?
C35 C36 H36 120.4 . . ?
C34 C37 H37A 109.5 . . ?
C34 C37 H37B 109.5 . . ?
H37A C37 H37B 109.5 . . ?
C34 C37 H37C 109.5 . . ?
H37A C37 H37C 109.5 . . ?
H37B C37 H37C 109.5 . . ?

loop_
_geom_bond_atom_site_label_1
_geom_bond_atom_site_label_2
_geom_bond_distance
_geom_bond_site_symmetry_2
_geom_bond_publ_flag
C11 C12 1.388(2) . ?
C11 C16 1.394(2) . ?
C11 C1 1.498(2) . ?
C12 C13 1.387(3) . ?
C12 H12 0.9500 . ?
C13 C14 1.386(3) . ?
C13 H13 0.9500 . ?
C14 C15 1.378(3) . ?
C14 H14 0.9500 . ?
C15 C16 1.386(2) . ?
C15 H15 0.9500 . ?
C16 H16 0.9500 . ?
O1 C1 1.2325(19) . ?
C1 N1 1.339(2) . ?
N1 C2 1.4552(19) . ?
N1 H1 0.8800 . ?
C2 C21 1.5218(19) . ?
C2 C3 1.544(2) . ?
C2 H2 1.0000 . ?
C21 C22 1.395(2) . ?
C21 C26 1.403(2) . ?
C22 O4 1.3618(19) . ?
C22 C23 1.398(2) . ?
C23 C24 1.385(2) . ?
C23 H23 0.9500 . ?
C24 O5 1.3663(19) . ?
C24 C25 1.383(2) . ?
C25 C26 1.386(2) . ?
C25 H25 0.9500 . ?
C26 O6 1.3642(18) . ?
O4 C27 1.4320(18) . ?
C27 H27A 0.9800 . ?
C27 H27B 0.9800 . ?
C27 H27C 0.9800 . ?
O5 C28 1.422(2) . ?
C28 H28A 0.9800 . ?
C28 H28B 0.9800 . ?
C28 H28C 0.9800 . ?
O6 C29 1.4291(19) . ?
C29 H29A 0.9800 . ?
C29 H29B 0.9800 . ?
C29 H29C 0.9800 . ?
C3 C4 1.520(2) . ?
C3 S1 1.8065(14) . ?
C3 H3 1.0000 . ?
C4 H4A 0.9800 . ?
C4 H4B 0.9800 . ?
C4 H4C 0.9800 . ?
O2 S1 1.4394(12) . ?
O3 S1 1.4449(12) . ?
S1 C31 1.7704(15) . ?
C31 C36 1.377(2) . ?
C31 C32 1.388(2) . ?
C32 C33 1.385(2) . ?
C32 H32 0.9500 . ?
C33 C34 1.388(3) . ?
C33 H33 0.9500 . ?
C34 C35 1.386(3) . ?
C34 C37 1.508(2) . ?
C35 C36 1.390(2) . ?
C35 H35 0.9500 . ?
C36 H36 0.9500 . ?
C37 H37A 0.9800 . ?
C37 H37B 0.9800 . ?
C37 H37C 0.9800 . ?

loop_
_geom_hbond_atom_site_label_D
_geom_hbond_atom_site_label_H
_geom_hbond_atom_site_label_A
_geom_hbond_distance_DH
_geom_hbond_distance_HA
_geom_hbond_distance_DA
_geom_hbond_angle_DHA
_geom_hbond_site_symmetry_A
N1 H1 O3 0.88 2.39 3.2697(16) 173.8 3_557
C27 H27C O3 0.98 2.57 3.537(2) 168.6 1_455
C29 H29A O5 0.98 2.55 3.484(2) 158.6 3_467
C3 H3 O4 1.00 2.45 3.0707(18) 119.4 .
C3 H3 O2 1.00 2.33 3.2130(18) 146.8 3_557

loop_
_geom_torsion_atom_site_label_1
_geom_torsion_atom_site_label_2
_geom_torsion_atom_site_label_3
_geom_torsion_atom_site_label_4
_geom_torsion
_geom_torsion_site_symmetry_1
_geom_torsion_site_symmetry_2
_geom_torsion_site_symmetry_3
_geom_torsion_site_symmetry_4
_geom_torsion_publ_flag
C16 C11 C12 C13 -0.1(2) . . . . ?
C1 C11 C12 C13 173.57(15) . . . . ?
C11 C12 C13 C14 -1.9(3) . . . . ?
C12 C13 C14 C15 2.2(3) . . . . ?
C13 C14 C15 C16 -0.5(3) . . . . ?
C14 C15 C16 C11 -1.5(2) . . . . ?
C12 C11 C16 C15 1.8(2) . . . . ?
C1 C11 C16 C15 -171.63(14) . . . . ?
C12 C11 C1 O1 -30.8(2) . . . . ?
C16 C11 C1 O1 142.72(15) . . . . ?
C12 C11 C1 N1 151.06(14) . . . . ?
C16 C11 C1 N1 -35.46(19) . . . . ?
O1 C1 N1 C2 -0.6(2) . . . . ?
C11 C1 N1 C2 177.51(12) . . . . ?
C1 N1 C2 C21 83.36(16) . . . . ?
C1 N1 C2 C3 -153.43(12) . . . . ?
N1 C2 C21 C22 52.13(18) . . . . ?
C3 C2 C21 C22 -71.96(17) . . . . ?
N1 C2 C21 C26 -128.44(15) . . . . ?
C3 C2 C21 C26 107.48(16) . . . . ?
C26 C21 C22 O4 -177.61(14) . . . . ?
C2 C21 C22 O4 1.8(2) . . . . ?
C26 C21 C22 C23 1.8(2) . . . . ?
C2 C21 C22 C23 -178.78(14) . . . . ?
O4 C22 C23 C24 178.57(14) . . . . ?
C21 C22 C23 C24 -0.8(2) . . . . ?
C22 C23 C24 O5 179.98(14) . . . . ?
C22 C23 C24 C25 -0.4(2) . . . . ?
O5 C24 C25 C26 -179.90(14) . . . . ?
C23 C24 C25 C26 0.4(2) . . . . ?
C24 C25 C26 O6 -178.28(14) . . . . ?
C24 C25 C26 C21 0.6(2) . . . . ?
C22 C21 C26 O6 177.30(13) . . . . ?
C2 C21 C26 O6 -2.1(2) . . . . ?
C22 C21 C26 C25 -1.7(2) . . . . ?
C2 C21 C26 C25 178.85(14) . . . . ?
C21 C22 O4 C27 -176.11(14) . . . . ?
C23 C22 O4 C27 4.5(2) . . . . ?
C25 C24 O5 C28 174.60(15) . . . . ?
C23 C24 O5 C28 -5.7(2) . . . . ?
C25 C26 O6 C29 -7.2(2) . . . . ?
C21 C26 O6 C29 173.83(15) . . . . ?
N1 C2 C3 C4 -175.51(12) . . . . ?
C21 C2 C3 C4 -51.14(16) . . . . ?
N1 C2 C3 S1 58.52(14) . . . . ?
C21 C2 C3 S1 -177.12(10) . . . . ?
C4 C3 S1 O2 177.92(10) . . . . ?
C2 C3 S1 O2 -54.35(12) . . . . ?
C4 C3 S1 O3 49.64(12) . . . . ?
C2 C3 S1 O3 177.37(10) . . . . ?
C4 C3 S1 C31 -65.67(12) . . . . ?
C2 C3 S1 C31 62.06(12) . . . . ?
O2 S1 C31 C36 20.71(15) . . . . ?
O3 S1 C31 C36 148.60(13) . . . . ?
C3 S1 C31 C36 -97.09(14) . . . . ?
O2 S1 C31 C32 -153.58(12) . . . . ?
O3 S1 C31 C32 -25.68(15) . . . . ?
C3 S1 C31 C32 88.62(14) . . . . ?
C36 C31 C32 C33 0.7(2) . . . . ?
S1 C31 C32 C33 174.87(13) . . . . ?
C31 C32 C33 C34 -0.3(3) . . . . ?
C32 C33 C34 C35 0.0(3) . . . . ?
C32 C33 C34 C37 -178.13(16) . . . . ?
C33 C34 C35 C36 -0.1(3) . . . . ?
C37 C34 C35 C36 178.02(17) . . . . ?
C32 C31 C36 C35 -0.8(2) . . . . ?
S1 C31 C36 C35 -175.03(13) . . . . ?
C34 C35 C36 C31 0.5(3) . . . . ?
